data_7017047
loop_
_publ_author_name
'Jiang, Weili'
'Lou, Bin'
'Wang, Jianqiang'
'Lv, Hongbin'
'Bian, Zuqiang'
'Huang, Chunhui'

_publ_section_title
;
 The influence of triplet energy levels of bridging ligands on energy
 transfer processes in Ir(iii)/Eu(iii) dyads.
;
_journal_issue 43
_journal_name_full 'Dalton transactions (Cambridge, England : 2003)'
_journal_page_first 11410
_journal_page_last 11418
_journal_paper_doi 10.1039/c1dt10968e
_journal_volume 40
_journal_year 2011
_chemical_formula_moiety 'C37 H31 F7 Ir N5 O4'
_chemical_formula_sum 'C37 H31 F7 Ir N5 O4'
_chemical_formula_weight 934.87
_chemical_name_systematic
;
?
;
_space_group_IT_number 14
_symmetry_cell_setting monoclinic
_symmetry_space_group_name_Hall '-P 2yn'
_symmetry_space_group_name_H-M 'P 1 21/n 1'
_atom_sites_solution_hydrogens geom
_atom_sites_solution_primary direct
_atom_sites_solution_secondary difmap
_audit_creation_method SHELXL-97
_cell_angle_alpha 90.00
_cell_angle_beta 107.182(3)
_cell_angle_gamma 90.00
_cell_formula_units_Z 8
_cell_length_a 16.912(2)
_cell_length_b 22.958(3)
_cell_length_c 19.037(2)
_cell_measurement_reflns_used 28203
_cell_measurement_temperature 113(2)
_cell_measurement_theta_max 33.40
_cell_measurement_theta_min 1.40
_cell_volume 7061.5(15)
_computing_cell_refinement 'CrystalClear-SM Expert 2.0 r2'
_computing_data_collection 'CrystalClear-SM Expert 2.0 r2 (Rigaku, 2009)'
_computing_data_reduction 'CrystalClear-SM Expert 2.0 r2'
_computing_molecular_graphics 'CrystalStructure 4.0'
_computing_publication_material 'CrystalStructure 4.0 (Rigaku, 2009)'
_computing_structure_refinement 'SHELXL-97 (Sheldrick, 1997)'
_computing_structure_solution 'SHELXS-97 (Sheldrick, 1990)'
_diffrn_ambient_temperature 113(2)
_diffrn_detector_area_resol_mean 14.222
_diffrn_measured_fraction_theta_full 0.995
_diffrn_measured_fraction_theta_max 0.995
_diffrn_measurement_device_type 'Rigaku Saturn724 CCD'
_diffrn_measurement_method \w
_diffrn_radiation_monochromator multilayer
_diffrn_radiation_source 'rotating anode'
_diffrn_radiation_type MoK\a
_diffrn_radiation_wavelength 0.71075
_diffrn_reflns_av_R_equivalents 0.0620
_diffrn_reflns_av_sigmaI/netI 0.0634
_diffrn_reflns_limit_h_max 25
_diffrn_reflns_limit_h_min -25
_diffrn_reflns_limit_k_max 33
_diffrn_reflns_limit_k_min -35
_diffrn_reflns_limit_l_max 29
_diffrn_reflns_limit_l_min -29
_diffrn_reflns_number 103513
_diffrn_reflns_theta_full 33.19
_diffrn_reflns_theta_max 33.19
_diffrn_reflns_theta_min 1.42
_diffrn_standards_decay_% 0
_diffrn_standards_interval_count 0
_diffrn_standards_interval_time 0
_diffrn_standards_number 0
_exptl_absorpt_coefficient_mu 3.867
_exptl_absorpt_correction_T_max 0.6136
_exptl_absorpt_correction_T_min 0.4833
_exptl_absorpt_correction_type multi-scan
_exptl_absorpt_process_details CrystalClear
_exptl_crystal_colour colorless
_exptl_crystal_density_diffrn 1.759
_exptl_crystal_density_method 'not measured'
_exptl_crystal_description prism
_exptl_crystal_F_000 3680
_exptl_crystal_size_max 0.22
_exptl_crystal_size_mid 0.16
_exptl_crystal_size_min 0.14
_refine_diff_density_max 1.343
_refine_diff_density_min -1.653
_refine_diff_density_rms 0.157
_refine_ls_extinction_method none
_refine_ls_goodness_of_fit_ref 1.206
_refine_ls_hydrogen_treatment constr
_refine_ls_matrix_type full
_refine_ls_number_parameters 1087
_refine_ls_number_reflns 26867
_refine_ls_number_restraints 168
_refine_ls_restrained_S_all 1.209
_refine_ls_R_factor_all 0.0726
_refine_ls_R_factor_gt 0.0602
_refine_ls_shift/su_max 0.003
_refine_ls_shift/su_mean 0.000
_refine_ls_structure_factor_coef Fsqd
_refine_ls_weighting_details 'calc w=1/[\s^2^(Fo^2^)+(0.0089P)^2^+22.3172P] where P=(Fo^2^+2Fc^2^)/3'
_refine_ls_weighting_scheme calc
_refine_ls_wR_factor_gt 0.0960
_refine_ls_wR_factor_ref 0.0998
_reflns_number_gt 23639
_reflns_number_total 26867
_reflns_threshold_expression >2sigma(I)
_cod_data_source_file c1dt10968e.txt
_cod_data_source_block shelxl1
_cod_original_cell_volume 7061.5(14)
_cod_database_code 7017047

loop_
_symmetry_equiv_pos_as_xyz
'x, y, z'
'-x+1/2, y+1/2, -z+1/2'
'-x, -y, -z'
'x-1/2, -y-1/2, z-1/2'

loop_
_atom_site_label
_atom_site_type_symbol
_atom_site_fract_x
_atom_site_fract_y
_atom_site_fract_z
_atom_site_U_iso_or_equiv
_atom_site_adp_type
_atom_site_occupancy
_atom_site_symmetry_multiplicity
_atom_site_calc_flag
_atom_site_refinement_flags
_atom_site_disorder_assembly
_atom_site_disorder_group
Ir1 Ir 0.370855(10) 0.080193(7) 0.283498(9) 0.01939(4) Uani 1 1 d . . .
Ir2 Ir 0.387417(9) 0.252443(7) 0.809526(9) 0.01949(4) Uani 1 1 d . . .
F1 F 0.4129(2) -0.09747(13) 0.12231(17) 0.0445(8) Uani 1 1 d . . .
F2 F 0.47498(18) 0.08442(13) 0.04027(15) 0.0378(7) Uani 1 1 d . . .
F3 F 0.64263(16) 0.20719(12) 0.36694(16) 0.0330(6) Uani 1 1 d . . .
F4 F 0.67595(18) 0.01618(13) 0.45619(18) 0.0428(7) Uani 1 1 d . . .
F5 F 0.1311(3) 0.14124(17) 0.5349(2) 0.0696(12) Uani 1 1 d . . .
F6 F 0.1531(2) 0.04814(14) 0.53404(18) 0.0451(8) Uani 1 1 d . . .
F7 F 0.2035(2) 0.09756(15) 0.63344(18) 0.0540(9) Uani 1 1 d . . .
F8 F 0.13554(18) 0.39231(13) 0.68964(19) 0.0463(8) Uani 1 1 d . . .
F9 F 0.07233(16) 0.19417(14) 0.65386(18) 0.0422(8) Uani 1 1 d . . .
F10 F 0.2959(2) 0.10780(15) 0.9868(2) 0.0555(10) Uani 1 1 d . . .
F11 F 0.2940(2) 0.30417(16) 1.05085(17) 0.0531(9) Uani 1 1 d . . .
F12 F 0.60955(19) 0.31462(13) 0.54370(17) 0.0407(7) Uani 1 1 d . . .
F13 F 0.60170(19) 0.22055(13) 0.54273(17) 0.0393(7) Uani 1 1 d . . .
F14 F 0.5395(2) 0.26959(15) 0.44562(16) 0.0458(8) Uani 1 1 d . . .
O1 O 0.1201(2) 0.0944(2) 0.3933(2) 0.0511(11) Uani 1 1 d . . .
O2 O 0.3303(3) 0.1211(2) 0.5913(2) 0.0603(13) Uani 1 1 d . . .
O3 O 0.63389(18) 0.26987(14) 0.68970(18) 0.0283(7) Uani 1 1 d . . .
O4 O 0.4134(2) 0.27501(19) 0.49305(17) 0.0415(9) Uani 1 1 d . . .
N1 N 0.3649(2) -0.00722(15) 0.30289(19) 0.0230(7) Uani 1 1 d . . .
N2 N 0.3874(2) 0.16625(15) 0.26394(19) 0.0203(7) Uani 1 1 d . . .
N3 N 0.2406(2) 0.07904(16) 0.2264(2) 0.0262(7) Uani 1 1 d . . .
N4 N 0.2290(2) 0.09809(17) 0.3420(2) 0.0273(8) Uani 1 1 d . . .
N5 N 0.3157(2) 0.10488(15) 0.3660(2) 0.0242(7) Uani 1 1 d . . .
N6 N 0.3797(2) 0.34099(15) 0.81658(19) 0.0205(7) Uani 1 1 d . . .
N7 N 0.3824(2) 0.16293(17) 0.8071(2) 0.0291(8) Uani 1 1 d . . .
N8 N 0.5190(2) 0.24645(16) 0.86088(19) 0.0225(7) Uani 1 1 d . . .
N9 N 0.5267(2) 0.26329(16) 0.74321(18) 0.0215(7) Uani 1 1 d . . .
N10 N 0.4394(2) 0.26258(16) 0.72031(19) 0.0233(7) Uani 1 1 d . . .
C1 C 0.3482(3) -0.0300(2) 0.3624(3) 0.0290(9) Uani 1 1 d . . .
H1 H 0.3367 -0.0043 0.3972 0.035 Uiso 1 1 calc R . .
C2 C 0.3470(3) -0.0894(2) 0.3748(3) 0.0366(11) Uani 1 1 d . . .
H2 H 0.3359 -0.1040 0.4176 0.044 Uiso 1 1 calc R . .
C3 C 0.3622(3) -0.1267(2) 0.3239(3) 0.0358(11) Uani 1 1 d . . .
H3 H 0.3611 -0.1676 0.3309 0.043 Uiso 1 1 calc R . .
C4 C 0.3795(3) -0.1045(2) 0.2618(3) 0.0320(10) Uani 1 1 d . . .
H4 H 0.3902 -0.1300 0.2264 0.038 Uiso 1 1 calc R . .
C5 C 0.3807(3) -0.04374(19) 0.2520(2) 0.0247(8) Uani 1 1 d . . .
C6 C 0.4012(3) -0.01296(19) 0.1919(2) 0.0237(8) Uani 1 1 d . . .
C7 C 0.4056(3) 0.04876(18) 0.1990(2) 0.0217(8) Uani 1 1 d . . .
C8 C 0.4309(3) 0.0811(2) 0.1468(2) 0.0246(8) Uani 1 1 d . . .
H8 H 0.4357 0.1222 0.1510 0.030 Uiso 1 1 calc R . .
C9 C 0.4486(3) 0.0524(2) 0.0893(2) 0.0276(9) Uani 1 1 d . . .
C10 C 0.4420(3) -0.0073(2) 0.0796(3) 0.0331(10) Uani 1 1 d . . .
H10 H 0.4535 -0.0258 0.0391 0.040 Uiso 1 1 calc R . .
C11 C 0.4181(3) -0.0385(2) 0.1313(3) 0.0315(10) Uani 1 1 d . . .
C12 C 0.3255(3) 0.20228(19) 0.2282(2) 0.0243(8) Uani 1 1 d . . .
H12 H 0.2708 0.1873 0.2111 0.029 Uiso 1 1 calc R . .
C13 C 0.3388(3) 0.26005(19) 0.2155(2) 0.0283(9) Uani 1 1 d . . .
H13 H 0.2942 0.2845 0.1901 0.034 Uiso 1 1 calc R . .
C14 C 0.4188(3) 0.2818(2) 0.2406(3) 0.0305(10) Uani 1 1 d . . .
H14 H 0.4296 0.3213 0.2315 0.037 Uiso 1 1 calc R . .
C15 C 0.4830(3) 0.24566(19) 0.2790(3) 0.0271(9) Uani 1 1 d . . .
H15 H 0.5378 0.2604 0.2969 0.032 Uiso 1 1 calc R . .
C16 C 0.4664(2) 0.18744(18) 0.2913(2) 0.0210(8) Uani 1 1 d . . .
C17 C 0.5254(2) 0.14384(18) 0.3330(2) 0.0211(8) Uani 1 1 d . . .
C18 C 0.4923(2) 0.08769(18) 0.3380(2) 0.0215(8) Uani 1 1 d . . .
C19 C 0.5448(3) 0.04433(19) 0.3791(2) 0.0258(9) Uani 1 1 d . . .
H19 H 0.5244 0.0062 0.3824 0.031 Uiso 1 1 calc R . .
C20 C 0.6264(3) 0.0579(2) 0.4147(2) 0.0272(9) Uani 1 1 d . . .
C21 C 0.6608(3) 0.1121(2) 0.4112(3) 0.0291(9) Uani 1 1 d . . .
H21 H 0.7173 0.1201 0.4358 0.035 Uiso 1 1 calc R . .
C22 C 0.6090(3) 0.15372(19) 0.3703(2) 0.0247(8) Uani 1 1 d . . .
C23 C 0.2066(3) 0.0692(2) 0.1532(3) 0.0329(10) Uani 1 1 d . . .
H23 H 0.2423 0.0626 0.1238 0.039 Uiso 1 1 calc R . .
C24 C 0.1225(3) 0.0685(2) 0.1202(3) 0.0393(12) Uani 1 1 d . . .
H24 H 0.1008 0.0614 0.0689 0.047 Uiso 1 1 calc R . .
C25 C 0.0701(3) 0.0783(2) 0.1626(3) 0.0394(12) Uani 1 1 d . . .
H25 H 0.0118 0.0783 0.1406 0.047 Uiso 1 1 calc R . .
C26 C 0.1031(3) 0.0880(2) 0.2370(3) 0.0340(11) Uani 1 1 d . . .
H26 H 0.0680 0.0944 0.2671 0.041 Uiso 1 1 calc R . .
C27 C 0.1892(3) 0.08834(19) 0.2676(3) 0.0283(9) Uani 1 1 d . . .
C28 C 0.1954(3) 0.1005(2) 0.4014(3) 0.0323(10) Uani 1 1 d . . .
C29 C 0.2654(3) 0.10964(19) 0.4636(3) 0.0285(9) Uani 1 1 d . . .
C30 C 0.3364(3) 0.11223(19) 0.4384(2) 0.0261(9) Uani 1 1 d . . .
C31 C 0.4243(3) 0.1200(2) 0.4826(3) 0.0370(12) Uani 1 1 d . . .
H31A H 0.4442 0.0843 0.5105 0.055 Uiso 1 1 calc R . .
H31B H 0.4287 0.1526 0.5167 0.055 Uiso 1 1 calc R . .
H31C H 0.4579 0.1281 0.4497 0.055 Uiso 1 1 calc R . .
C32 C 0.2688(4) 0.1115(2) 0.5404(3) 0.0376(12) Uani 1 1 d . . .
C33 C 0.1878(4) 0.0997(2) 0.5599(3) 0.0435(14) Uani 1 1 d . . .
C34 C 0.4426(3) 0.3751(2) 0.8545(2) 0.0257(9) Uani 1 1 d . . .
H34 H 0.4947 0.3575 0.8777 0.031 Uiso 1 1 calc R . .
C35 C 0.4345(3) 0.4346(2) 0.8609(3) 0.0387(12) Uani 1 1 d . . .
H35 H 0.4803 0.4575 0.8876 0.046 Uiso 1 1 calc R . .
C36 C 0.3589(4) 0.4600(2) 0.8280(3) 0.0434(13) Uani 1 1 d . . .
H36 H 0.3515 0.5008 0.8322 0.052 Uiso 1 1 calc R . .
C37 C 0.2939(3) 0.4255(2) 0.7886(3) 0.0362(11) Uani 1 1 d . . .
H37 H 0.2417 0.4428 0.7652 0.043 Uiso 1 1 calc R . .
C38 C 0.3039(3) 0.36555(19) 0.7828(2) 0.0245(8) Uani 1 1 d . . .
C39 C 0.2415(3) 0.32302(19) 0.7453(2) 0.0238(8) Uani 1 1 d . . .
C40 C 0.2671(2) 0.26387(19) 0.7556(2) 0.0218(8) Uani 1 1 d . . .
C41 C 0.2074(3) 0.2202(2) 0.7245(3) 0.0266(9) Uani 1 1 d . . .
H41 H 0.2215 0.1801 0.7317 0.032 Uiso 1 1 calc R . .
C42 C 0.1287(3) 0.2368(2) 0.6834(3) 0.0309(10) Uani 1 1 d . . .
C43 C 0.1035(3) 0.2937(2) 0.6695(3) 0.0338(11) Uani 1 1 d . . .
H43 H 0.0497 0.3036 0.6390 0.041 Uiso 1 1 calc R . .
C44 C 0.1608(3) 0.3356(2) 0.7023(3) 0.0294(9) Uani 1 1 d . . .
C45 C 0.3986(3) 0.1305(2) 0.7546(3) 0.0374(12) Uani 1 1 d . . .
H45 H 0.4137 0.1494 0.7161 0.045 Uiso 1 1 calc R . .
C46 C 0.3939(3) 0.0703(3) 0.7545(4) 0.0514(17) Uani 1 1 d . . .
H46 H 0.4055 0.0480 0.7166 0.062 Uiso 1 1 calc R . .
C47 C 0.3721(4) 0.0433(3) 0.8109(4) 0.0535(18) Uani 1 1 d . . .
H47 H 0.3696 0.0020 0.8124 0.064 Uiso 1 1 calc R . .
C48 C 0.3540(3) 0.0757(2) 0.8645(3) 0.0435(13) Uani 1 1 d . . .
H48 H 0.3387 0.0570 0.9031 0.052 Uiso 1 1 calc R . .
C49 C 0.3582(3) 0.1370(2) 0.8624(3) 0.0319(10) Uani 1 1 d . . .
C50 C 0.3402(3) 0.1783(2) 0.9141(3) 0.0311(10) Uani 1 1 d . . .
C51 C 0.3524(2) 0.23760(19) 0.8999(2) 0.0238(8) Uani 1 1 d . . .
C52 C 0.3378(3) 0.2795(2) 0.9479(2) 0.0279(9) Uani 1 1 d . . .
H52 H 0.3468 0.3196 0.9403 0.033 Uiso 1 1 calc R . .
C53 C 0.3105(3) 0.2627(3) 1.0060(3) 0.0371(12) Uani 1 1 d . . .
C54 C 0.2961(3) 0.2058(3) 1.0206(3) 0.0430(13) Uani 1 1 d . . .
H54 H 0.2766 0.1955 1.0609 0.052 Uiso 1 1 calc R . .
C55 C 0.3116(3) 0.1644(2) 0.9737(3) 0.0402(13) Uani 1 1 d . . .
C56 C 0.5550(3) 0.2351(2) 0.9334(2) 0.0271(9) Uani 1 1 d . . .
H56 H 0.5207 0.2302 0.9645 0.033 Uiso 1 1 calc R . .
C57 C 0.6400(3) 0.2306(2) 0.9635(2) 0.0307(10) Uani 1 1 d . . .
H57 H 0.6636 0.2221 1.0142 0.037 Uiso 1 1 calc R . .
C58 C 0.6902(3) 0.2386(2) 0.9181(2) 0.0305(10) Uani 1 1 d . . .
H58 H 0.7487 0.2359 0.9377 0.037 Uiso 1 1 calc R . .
C59 C 0.6547(2) 0.2504(2) 0.8444(2) 0.0258(9) Uani 1 1 d . . .
H59 H 0.6882 0.2563 0.8128 0.031 Uiso 1 1 calc R . .
C60 C 0.5684(2) 0.25352(18) 0.8172(2) 0.0209(7) Uani 1 1 d . . .
C61 C 0.5590(2) 0.26854(18) 0.6823(2) 0.0216(8) Uani 1 1 d . . .
C62 C 0.4861(3) 0.27069(19) 0.6200(2) 0.0229(8) Uani 1 1 d . . .
C63 C 0.4165(3) 0.2674(2) 0.6479(2) 0.0253(9) Uani 1 1 d . . .
C64 C 0.3273(3) 0.2681(3) 0.6041(3) 0.0388(13) Uani 1 1 d . . .
H64A H 0.3150 0.2339 0.5719 0.058 Uiso 1 1 calc R . .
H64B H 0.3155 0.3036 0.5741 0.058 Uiso 1 1 calc R . .
H64C H 0.2929 0.2674 0.6374 0.058 Uiso 1 1 calc R . .
C65 C 0.4788(3) 0.2730(2) 0.5431(3) 0.0276(9) Uani 1 1 d . . .
C66 C 0.5589(3) 0.2695(2) 0.5189(3) 0.0306(10) Uani 1 1 d . . .
O5 O 0.1062(8) 0.9737(4) 0.3465(6) 0.080(4) Uani 0.555(16) 1 d PDU A 1
H5A H 0.0980 0.9564 0.3061 0.120 Uiso 0.555(16) 1 calc PR A 1
C67 C 0.1264(7) 0.9312(5) 0.4061(7) 0.056(4) Uani 0.555(16) 1 d PDU A 1
H67A H 0.1720 0.9460 0.4479 0.067 Uiso 0.555(16) 1 calc PR A 1
H67B H 0.1446 0.8942 0.3890 0.067 Uiso 0.555(16) 1 calc PR A 1
C68 C 0.0488(7) 0.9207(6) 0.4307(7) 0.048(3) Uani 0.555(16) 1 d PDU A 1
H68A H 0.0616 0.8925 0.4712 0.072 Uiso 0.555(16) 1 calc PR A 1
H68B H 0.0044 0.9052 0.3893 0.072 Uiso 0.555(16) 1 calc PR A 1
H68C H 0.0310 0.9575 0.4471 0.072 Uiso 0.555(16) 1 calc PR A 1
O6 O 0.0823(5) 0.9295(4) 0.2216(5) 0.076(3) Uani 0.570(9) 1 d PDU B 1
H6A H 0.0946 0.9438 0.2641 0.114 Uiso 0.570(9) 1 calc PR B 1
C69 C 0.1557(5) 0.9183(4) 0.2023(6) 0.050(3) Uani 0.570(9) 1 d PDU B 1
H69A H 0.1925 0.8932 0.2404 0.060 Uiso 0.570(9) 1 calc PR B 1
H69B H 0.1849 0.9556 0.2017 0.060 Uiso 0.570(9) 1 calc PR B 1
C70 C 0.1399(13) 0.8889(8) 0.1278(8) 0.092(5) Uani 0.570(9) 1 d PDU B 1
H70A H 0.1928 0.8818 0.1180 0.138 Uiso 0.570(9) 1 calc PR B 1
H70B H 0.1053 0.9142 0.0894 0.138 Uiso 0.570(9) 1 calc PR B 1
H70C H 0.1114 0.8518 0.1281 0.138 Uiso 0.570(9) 1 calc PR B 1
O7 O 0.8750(7) 0.0398(7) 0.0424(8) 0.191(6) Uani 0.793(13) 1 d PDU C 1
H7A H 0.8949 0.0496 0.0867 0.286 Uiso 0.793(13) 1 calc PR C 1
C71 C 0.7872(8) 0.0485(9) 0.0200(7) 0.144(7) Uani 0.793(13) 1 d PDU C 1
H71A H 0.7601 0.0123 -0.0032 0.173 Uiso 0.793(13) 1 calc PR C 1
H71B H 0.7734 0.0796 -0.0177 0.173 Uiso 0.793(13) 1 calc PR C 1
C72 C 0.7522(7) 0.0648(6) 0.0806(7) 0.106(5) Uani 0.793(13) 1 d PDU C 1
H72A H 0.6919 0.0681 0.0611 0.159 Uiso 0.793(13) 1 calc PR C 1
H72B H 0.7754 0.1022 0.1016 0.159 Uiso 0.793(13) 1 calc PR C 1
H72C H 0.7663 0.0348 0.1188 0.159 Uiso 0.793(13) 1 calc PR C 1
C74 C 0.8847(14) 0.8953(9) 0.1792(11) 0.085(6) Uani 0.479(9) 1 d PDU D 1
H74A H 0.8640 0.8558 0.1824 0.128 Uiso 0.479(9) 1 calc PR D 1
H74B H 0.8426 0.9237 0.1820 0.128 Uiso 0.479(9) 1 calc PR D 1
H74C H 0.9352 0.9017 0.2199 0.128 Uiso 0.479(9) 1 calc PR D 1
C73 C 0.9042(15) 0.9025(7) 0.1059(10) 0.118(8) Uani 0.479(9) 1 d PDU D 1
H73A H 0.9473 0.8742 0.1032 0.141 Uiso 0.479(9) 1 calc PR D 1
H73B H 0.8538 0.8945 0.0647 0.141 Uiso 0.479(9) 1 calc PR D 1
O8 O 0.9325(7) 0.9606(5) 0.0994(7) 0.087(4) Uani 0.479(9) 1 d PDU D 1
H8A H 0.9397 0.9783 0.1395 0.130 Uiso 0.479(9) 1 calc PR D 1
O5' O 0.107(3) 0.9315(19) 0.3080(14) 0.35(3) Uani 0.445(16) 1 d PDU A 2
H5'A H 0.0601 0.9428 0.2818 0.531 Uiso 0.445(16) 1 calc PR A 2
C67' C 0.1234(15) 0.9560(11) 0.3816(14) 0.085(7) Uani 0.445(16) 1 d PDU A 2
H67C H 0.1085 0.9979 0.3783 0.102 Uiso 0.445(16) 1 calc PR A 2
H67D H 0.1831 0.9525 0.4083 0.102 Uiso 0.445(16) 1 calc PR A 2
C68' C 0.072(2) 0.9226(18) 0.4234(18) 0.171(17) Uani 0.445(16) 1 d PDU A 2
H68D H 0.0893 0.9342 0.4753 0.257 Uiso 0.445(16) 1 calc PR A 2
H68E H 0.0801 0.8806 0.4196 0.257 Uiso 0.445(16) 1 calc PR A 2
H68F H 0.0129 0.9319 0.4018 0.257 Uiso 0.445(16) 1 calc PR A 2
O6' O 0.0515(10) 0.9205(8) 0.0561(9) 0.121(7) Uani 0.430(9) 1 d PDU B 2
H6'A H 0.0095 0.9369 0.0620 0.182 Uiso 0.430(9) 1 calc PR B 2
C69' C 0.0943(16) 0.8894(14) 0.1221(14) 0.129(12) Uani 0.430(9) 1 d PDU B 2
H69C H 0.0874 0.8470 0.1130 0.155 Uiso 0.430(9) 1 calc PR B 2
H69D H 0.0697 0.8995 0.1617 0.155 Uiso 0.430(9) 1 calc PR B 2
C70' C 0.1863(15) 0.904(2) 0.147(2) 0.30(4) Uani 0.430(9) 1 d PDU B 2
H70D H 0.2162 0.8756 0.1831 0.455 Uiso 0.430(9) 1 calc PR B 2
H70E H 0.1941 0.9432 0.1690 0.455 Uiso 0.430(9) 1 calc PR B 2
H70F H 0.2076 0.9037 0.1042 0.455 Uiso 0.430(9) 1 calc PR B 2
O7' O 0.862(2) 0.072(2) 0.1302(14) 0.16(2) Uani 0.207(13) 1 d PDU C 2
H7'A H 0.8789 0.0387 0.1472 0.247 Uiso 0.207(13) 1 calc PR C 2
C71' C 0.8549(14) 0.0735(12) 0.0521(14) 0.045(7) Uani 0.207(13) 1 d PDU C 2
H71C H 0.8764 0.0368 0.0372 0.054 Uiso 0.207(13) 1 calc PR C 2
H71D H 0.8878 0.1063 0.0419 0.054 Uiso 0.207(13) 1 calc PR C 2
C72' C 0.7627(18) 0.081(3) 0.009(2) 0.12(2) Uani 0.207(13) 1 d PDU C 2
H72D H 0.7577 0.0898 -0.0429 0.180 Uiso 0.207(13) 1 calc PR C 2
H72E H 0.7394 0.1137 0.0297 0.180 Uiso 0.207(13) 1 calc PR C 2
H72F H 0.7324 0.0455 0.0117 0.180 Uiso 0.207(13) 1 calc PR C 2
O8' O 0.9337(7) 0.9700(4) 0.1966(7) 0.093(4) Uani 0.521(9) 1 d PDU D 2
H8'A H 0.9373 0.9696 0.1536 0.139 Uiso 0.521(9) 1 calc PR D 2
C73' C 0.8837(10) 0.9222(6) 0.2063(9) 0.081(5) Uani 0.521(9) 1 d PDU D 2
H73C H 0.8270 0.9361 0.2017 0.097 Uiso 0.521(9) 1 calc PR D 2
H73D H 0.9071 0.9055 0.2561 0.097 Uiso 0.521(9) 1 calc PR D 2
C74' C 0.8804(9) 0.8750(5) 0.1485(8) 0.058(4) Uani 0.521(9) 1 d PDU D 2
H74D H 0.8467 0.8423 0.1561 0.087 Uiso 0.521(9) 1 calc PR D 2
H74E H 0.9366 0.8614 0.1531 0.087 Uiso 0.521(9) 1 calc PR D 2
H74F H 0.8558 0.8913 0.0992 0.087 Uiso 0.521(9) 1 calc PR D 2

loop_
_atom_site_aniso_label
_atom_site_aniso_U_11
_atom_site_aniso_U_22
_atom_site_aniso_U_33
_atom_site_aniso_U_23
_atom_site_aniso_U_13
_atom_site_aniso_U_12
Ir1 0.01939(7) 0.01752(7) 0.02257(7) -0.00019(6) 0.00821(5) 0.00053(5)
Ir2 0.01448(6) 0.02109(8) 0.02186(7) -0.00315(6) 0.00376(5) 0.00109(5)
F1 0.062(2) 0.0276(16) 0.0472(18) -0.0144(13) 0.0208(16) 0.0016(14)
F2 0.0410(16) 0.0488(18) 0.0301(14) 0.0004(13) 0.0209(13) 0.0009(14)
F3 0.0230(13) 0.0315(15) 0.0444(16) 0.0015(12) 0.0099(12) -0.0055(11)
F4 0.0349(16) 0.0336(17) 0.0508(19) 0.0070(14) -0.0012(14) 0.0115(13)
F5 0.092(3) 0.061(2) 0.083(3) 0.025(2) 0.067(3) 0.039(2)
F6 0.0484(19) 0.0456(19) 0.0490(19) 0.0019(15) 0.0262(16) -0.0086(15)
F7 0.083(3) 0.049(2) 0.048(2) -0.0047(15) 0.0480(19) -0.0104(18)
F8 0.0314(16) 0.0333(17) 0.065(2) 0.0064(15) -0.0007(15) 0.0135(13)
F9 0.0187(13) 0.0465(19) 0.056(2) -0.0165(15) 0.0022(13) -0.0046(12)
F10 0.048(2) 0.053(2) 0.060(2) 0.0308(17) 0.0071(17) -0.0120(16)
F11 0.060(2) 0.075(3) 0.0350(17) 0.0054(16) 0.0298(16) 0.0164(19)
F12 0.0428(17) 0.0390(17) 0.0459(18) -0.0014(14) 0.0215(15) -0.0108(14)
F13 0.0403(17) 0.0351(17) 0.0456(18) -0.0003(13) 0.0172(14) 0.0116(13)
F14 0.0489(19) 0.066(2) 0.0280(15) 0.0041(14) 0.0191(14) 0.0092(16)
O1 0.0307(19) 0.080(3) 0.052(2) 0.018(2) 0.0276(18) 0.016(2)
O2 0.080(3) 0.069(3) 0.044(2) -0.023(2) 0.038(2) -0.036(3)
O3 0.0157(13) 0.0328(18) 0.0358(17) -0.0016(14) 0.0066(12) -0.0015(12)
O4 0.0285(18) 0.077(3) 0.0168(15) 0.0040(16) 0.0026(13) 0.0080(18)
N1 0.0244(17) 0.0185(17) 0.0245(17) 0.0010(13) 0.0049(14) -0.0005(13)
N2 0.0203(16) 0.0201(17) 0.0231(16) 0.0003(13) 0.0105(13) 0.0012(13)
N3 0.0209(17) 0.0228(18) 0.035(2) 0.0025(15) 0.0089(15) 0.0000(14)
N4 0.0230(18) 0.031(2) 0.0301(19) 0.0070(15) 0.0114(15) 0.0046(15)
N5 0.0234(17) 0.0196(17) 0.0314(19) 0.0012(14) 0.0111(15) 0.0022(13)
N6 0.0165(15) 0.0227(17) 0.0235(16) -0.0028(13) 0.0079(13) -0.0004(13)
N7 0.0197(17) 0.0236(19) 0.038(2) -0.0046(16) -0.0013(15) 0.0022(14)
N8 0.0170(15) 0.0243(18) 0.0248(17) -0.0043(14) 0.0038(13) 0.0015(13)
N9 0.0146(15) 0.0301(19) 0.0182(15) -0.0031(13) 0.0023(12) 0.0015(13)
N10 0.0127(14) 0.033(2) 0.0206(16) -0.0076(14) -0.0005(12) 0.0023(13)
C1 0.033(2) 0.024(2) 0.032(2) 0.0030(18) 0.0128(19) 0.0005(18)
C2 0.044(3) 0.025(2) 0.040(3) 0.009(2) 0.010(2) -0.001(2)
C3 0.037(3) 0.021(2) 0.053(3) 0.004(2) 0.018(2) -0.0003(19)
C4 0.035(3) 0.019(2) 0.040(3) -0.0042(19) 0.010(2) 0.0022(18)
C5 0.0208(19) 0.023(2) 0.029(2) -0.0055(17) 0.0048(16) 0.0004(16)
C6 0.0186(18) 0.024(2) 0.027(2) -0.0032(16) 0.0041(16) 0.0014(15)
C7 0.0209(19) 0.0198(19) 0.0236(19) -0.0017(15) 0.0052(15) 0.0007(15)
C8 0.0222(19) 0.029(2) 0.0241(19) -0.0001(17) 0.0094(16) 0.0022(17)
C9 0.023(2) 0.037(3) 0.023(2) 0.0006(18) 0.0076(17) 0.0025(18)
C10 0.032(2) 0.040(3) 0.028(2) -0.008(2) 0.0093(19) 0.006(2)
C11 0.030(2) 0.026(2) 0.037(3) -0.0076(19) 0.007(2) 0.0057(18)
C12 0.0219(19) 0.025(2) 0.028(2) -0.0003(16) 0.0103(17) 0.0044(16)
C13 0.035(2) 0.022(2) 0.029(2) 0.0033(17) 0.0105(19) 0.0083(18)
C14 0.039(3) 0.019(2) 0.036(2) 0.0058(18) 0.015(2) 0.0013(18)
C15 0.029(2) 0.020(2) 0.034(2) -0.0005(17) 0.0134(18) -0.0049(17)
C16 0.0205(18) 0.025(2) 0.0205(18) -0.0018(15) 0.0101(15) 0.0003(15)
C17 0.0199(18) 0.024(2) 0.0214(18) -0.0023(15) 0.0097(15) 0.0003(15)
C18 0.0208(18) 0.023(2) 0.0232(18) -0.0004(15) 0.0095(15) 0.0012(15)
C19 0.026(2) 0.021(2) 0.031(2) -0.0004(17) 0.0089(18) 0.0041(16)
C20 0.028(2) 0.027(2) 0.027(2) 0.0005(17) 0.0066(17) 0.0085(17)
C21 0.022(2) 0.034(2) 0.032(2) -0.0040(19) 0.0080(18) 0.0012(18)
C22 0.023(2) 0.026(2) 0.028(2) -0.0034(17) 0.0113(17) -0.0014(16)
C23 0.028(2) 0.036(3) 0.031(2) -0.001(2) 0.0023(19) -0.0031(19)
C24 0.033(3) 0.037(3) 0.039(3) 0.004(2) -0.003(2) -0.007(2)
C25 0.028(2) 0.033(3) 0.050(3) 0.010(2) 0.002(2) -0.004(2)
C26 0.023(2) 0.029(2) 0.052(3) 0.011(2) 0.015(2) 0.0018(18)
C27 0.025(2) 0.019(2) 0.042(3) 0.0069(18) 0.0114(19) -0.0001(16)
C28 0.035(2) 0.029(2) 0.041(3) 0.012(2) 0.023(2) 0.0117(19)
C29 0.037(2) 0.023(2) 0.033(2) 0.0024(17) 0.022(2) 0.0028(18)
C30 0.033(2) 0.019(2) 0.032(2) -0.0001(16) 0.0177(19) -0.0005(17)
C31 0.039(3) 0.046(3) 0.029(2) -0.011(2) 0.016(2) -0.011(2)
C32 0.056(3) 0.028(3) 0.040(3) -0.007(2) 0.031(3) -0.005(2)
C33 0.069(4) 0.032(3) 0.043(3) 0.003(2) 0.038(3) 0.007(3)
C34 0.0198(19) 0.029(2) 0.029(2) -0.0068(17) 0.0082(17) -0.0052(16)
C35 0.036(3) 0.030(3) 0.050(3) -0.012(2) 0.013(2) -0.009(2)
C36 0.050(3) 0.022(2) 0.060(4) -0.008(2) 0.020(3) -0.001(2)
C37 0.033(3) 0.028(3) 0.045(3) 0.001(2) 0.007(2) 0.007(2)
C38 0.0199(19) 0.025(2) 0.029(2) 0.0022(17) 0.0081(16) 0.0008(16)
C39 0.0181(18) 0.028(2) 0.026(2) -0.0012(16) 0.0067(16) 0.0015(16)
C40 0.0170(17) 0.025(2) 0.0242(19) -0.0022(16) 0.0071(15) 0.0014(15)
C41 0.0175(19) 0.028(2) 0.033(2) -0.0059(18) 0.0051(17) -0.0004(16)
C42 0.0173(19) 0.037(3) 0.037(2) -0.009(2) 0.0055(18) -0.0042(18)
C43 0.017(2) 0.050(3) 0.033(2) -0.005(2) 0.0046(18) 0.005(2)
C44 0.023(2) 0.030(2) 0.036(2) 0.0004(19) 0.0102(19) 0.0087(18)
C45 0.027(2) 0.032(3) 0.046(3) -0.016(2) -0.002(2) 0.0077(19)
C46 0.038(3) 0.039(3) 0.061(4) -0.023(3) -0.010(3) 0.014(2)
C47 0.043(3) 0.026(3) 0.071(4) -0.005(3) -0.016(3) 0.001(2)
C48 0.038(3) 0.026(3) 0.054(3) 0.005(2) -0.006(2) -0.003(2)
C49 0.019(2) 0.026(2) 0.043(3) 0.003(2) -0.0031(19) -0.0016(17)
C50 0.020(2) 0.034(3) 0.033(2) 0.009(2) -0.0014(17) 0.0002(18)
C51 0.0166(17) 0.030(2) 0.0230(19) 0.0061(16) 0.0026(15) 0.0000(16)
C52 0.026(2) 0.036(3) 0.022(2) 0.0044(17) 0.0082(17) 0.0063(18)
C53 0.034(3) 0.054(3) 0.028(2) 0.009(2) 0.017(2) 0.008(2)
C54 0.031(3) 0.066(4) 0.033(3) 0.020(3) 0.011(2) 0.002(3)
C55 0.025(2) 0.045(3) 0.045(3) 0.019(2) 0.002(2) -0.006(2)
C56 0.0189(19) 0.039(3) 0.023(2) -0.0033(18) 0.0061(16) 0.0007(17)
C57 0.021(2) 0.045(3) 0.021(2) -0.0005(19) -0.0012(16) 0.0056(19)
C58 0.0175(19) 0.046(3) 0.024(2) -0.0089(19) -0.0005(16) 0.0013(19)
C59 0.0172(18) 0.031(2) 0.028(2) -0.0090(18) 0.0045(15) -0.0022(17)
C60 0.0176(17) 0.0211(19) 0.0218(18) -0.0046(15) 0.0026(14) 0.0010(15)
C61 0.0202(18) 0.0189(19) 0.0249(19) -0.0019(15) 0.0053(15) 0.0018(15)
C62 0.0196(18) 0.028(2) 0.0208(18) -0.0020(16) 0.0054(15) 0.0015(16)
C63 0.0180(18) 0.036(2) 0.0200(18) -0.0067(17) 0.0026(15) 0.0023(17)
C64 0.017(2) 0.075(4) 0.022(2) -0.007(2) 0.0030(16) 0.005(2)
C65 0.028(2) 0.028(2) 0.028(2) 0.0000(18) 0.0104(18) 0.0008(18)
C66 0.033(2) 0.034(3) 0.028(2) 0.0001(19) 0.0155(19) 0.004(2)
O5 0.113(8) 0.066(6) 0.078(7) 0.011(5) 0.055(6) -0.004(5)
C67 0.052(6) 0.034(6) 0.084(8) -0.001(5) 0.023(6) 0.001(5)
C68 0.050(6) 0.038(5) 0.051(6) 0.010(4) 0.007(5) 0.000(4)
O6 0.062(5) 0.051(5) 0.102(7) -0.004(4) 0.003(5) -0.007(4)
C69 0.034(5) 0.029(5) 0.082(7) 0.008(5) 0.011(5) 0.000(4)
C70 0.087(9) 0.102(9) 0.093(9) 0.017(7) 0.035(7) 0.000(8)
O7 0.140(8) 0.240(10) 0.196(9) -0.032(8) 0.056(7) -0.032(7)
C71 0.126(10) 0.170(11) 0.132(10) 0.016(8) 0.031(8) -0.006(8)
C72 0.122(8) 0.099(8) 0.103(8) -0.017(6) 0.043(7) -0.024(6)
C74 0.081(9) 0.100(11) 0.088(10) -0.003(8) 0.043(8) 0.001(8)
C73 0.106(11) 0.121(11) 0.121(11) -0.018(9) 0.025(8) 0.004(8)
O8 0.077(7) 0.097(8) 0.085(7) 0.002(6) 0.023(6) -0.013(6)
O5' 0.36(3) 0.35(3) 0.35(3) 0.001(10) 0.098(12) 0.001(10)
C67' 0.083(10) 0.098(12) 0.073(10) -0.005(8) 0.023(8) 0.020(8)
C68' 0.174(19) 0.169(19) 0.174(19) 0.006(10) 0.056(11) 0.002(10)
O6' 0.121(10) 0.135(10) 0.110(9) -0.011(7) 0.037(7) -0.012(8)
C69' 0.130(14) 0.133(14) 0.131(14) 0.012(9) 0.049(10) -0.012(9)
C70' 0.30(4) 0.30(4) 0.31(4) 0.003(10) 0.086(14) -0.004(10)
O7' 0.16(2) 0.17(2) 0.16(2) 0.006(10) 0.050(11) 0.000(10)
C71' 0.034(9) 0.031(9) 0.046(10) 0.016(7) -0.026(7) -0.016(7)
C72' 0.12(2) 0.12(2) 0.12(2) -0.010(10) 0.035(11) 0.004(10)
O8' 0.083(7) 0.069(6) 0.132(8) 0.005(6) 0.041(6) -0.011(5)
C73' 0.076(8) 0.081(9) 0.089(9) -0.013(7) 0.028(7) 0.002(7)
C74' 0.051(6) 0.052(7) 0.061(7) 0.001(6) 0.000(6) 0.004(5)

loop_
_atom_type_symbol
_atom_type_description
_atom_type_scat_dispersion_real
_atom_type_scat_dispersion_imag
_atom_type_scat_source
C C 0.0033 0.0016 'International Tables Vol C Tables 4.2.6.8 and 6.1.1.4'
H H 0.0000 0.0000 'International Tables Vol C Tables 4.2.6.8 and 6.1.1.4'
N N 0.0061 0.0033 'International Tables Vol C Tables 4.2.6.8 and 6.1.1.4'
O O 0.0106 0.0060 'International Tables Vol C Tables 4.2.6.8 and 6.1.1.4'
F F 0.0171 0.0103 'International Tables Vol C Tables 4.2.6.8 and 6.1.1.4'
Ir Ir -1.4442 7.9887 'International Tables Vol C Tables 4.2.6.8 and 6.1.1.4'

loop_
_geom_angle_atom_site_label_1
_geom_angle_atom_site_label_2
_geom_angle_atom_site_label_3
_geom_angle
C7 Ir1 C18 86.99(16)
C7 Ir1 N2 96.51(15)
C18 Ir1 N2 80.65(15)
C7 Ir1 N1 80.41(16)
C18 Ir1 N1 95.04(15)
N2 Ir1 N1 174.87(14)
C7 Ir1 N5 170.33(15)
C18 Ir1 N5 101.52(15)
N2 Ir1 N5 89.46(13)
N1 Ir1 N5 94.15(14)
C7 Ir1 N3 95.16(15)
C18 Ir1 N3 175.76(15)
N2 Ir1 N3 95.46(14)
N1 Ir1 N3 88.93(14)
N5 Ir1 N3 76.65(14)
C51 Ir2 C40 87.11(16)
C51 Ir2 N6 94.12(16)
C40 Ir2 N6 80.15(15)
C51 Ir2 N7 80.17(18)
C40 Ir2 N7 95.16(16)
N6 Ir2 N7 172.84(14)
C51 Ir2 N10 172.57(15)
C40 Ir2 N10 99.88(14)
N6 Ir2 N10 89.61(14)
N7 Ir2 N10 96.56(15)
C51 Ir2 N8 97.29(15)
C40 Ir2 N8 174.61(16)
N6 Ir2 N8 96.39(13)
N7 Ir2 N8 88.67(14)
N10 Ir2 N8 75.87(13)
C1 N1 C5 119.3(4)
C1 N1 Ir1 124.4(3)
C5 N1 Ir1 116.3(3)
C12 N2 C16 119.8(4)
C12 N2 Ir1 123.8(3)
C16 N2 Ir1 116.4(3)
C27 N3 C23 118.1(4)
C27 N3 Ir1 116.4(3)
C23 N3 Ir1 125.5(3)
C27 N4 C28 129.3(4)
C27 N4 N5 119.4(3)
C28 N4 N5 111.3(4)
C30 N5 N4 106.3(3)
C30 N5 Ir1 139.6(3)
N4 N5 Ir1 111.8(3)
C34 N6 C38 119.5(4)
C34 N6 Ir2 123.9(3)
C38 N6 Ir2 116.5(3)
C45 N7 C49 120.3(4)
C45 N7 Ir2 123.9(4)
C49 N7 Ir2 115.8(3)
C60 N8 C56 118.4(3)
C60 N8 Ir2 117.2(3)
C56 N8 Ir2 124.4(3)
C60 N9 N10 118.8(3)
C60 N9 C61 129.3(3)
N10 N9 C61 111.6(3)
C63 N10 N9 106.2(3)
C63 N10 Ir2 140.6(3)
N9 N10 Ir2 113.1(2)
N1 C1 C2 122.8(4)
N1 C1 H1 118.6
C2 C1 H1 118.6
C3 C2 C1 118.6(5)
C3 C2 H2 120.7
C1 C2 H2 120.7
C2 C3 C4 120.0(4)
C2 C3 H3 120.0
C4 C3 H3 120.0
C3 C4 C5 119.3(4)
C3 C4 H4 120.4
C5 C4 H4 120.4
N1 C5 C4 120.1(4)
N1 C5 C6 113.4(4)
C4 C5 C6 126.5(4)
C11 C6 C7 118.6(4)
C11 C6 C5 126.4(4)
C7 C6 C5 115.0(4)
C8 C7 C6 118.5(4)
C8 C7 Ir1 126.9(3)
C6 C7 Ir1 114.5(3)
C9 C8 C7 119.4(4)
C9 C8 H8 120.3
C7 C8 H8 120.3
F2 C9 C10 118.3(4)
F2 C9 C8 118.5(4)
C10 C9 C8 123.2(4)
C11 C10 C9 116.9(4)
C11 C10 H10 121.5
C9 C10 H10 121.5
F1 C11 C10 116.8(4)
F1 C11 C6 119.9(4)
C10 C11 C6 123.3(4)
N2 C12 C13 122.3(4)
N2 C12 H12 118.8
C13 C12 H12 118.8
C12 C13 C14 118.7(4)
C12 C13 H13 120.7
C14 C13 H13 120.7
C13 C14 C15 119.7(4)
C13 C14 H14 120.1
C15 C14 H14 120.1
C14 C15 C16 119.6(4)
C14 C15 H15 120.2
C16 C15 H15 120.2
N2 C16 C15 119.8(4)
N2 C16 C17 113.2(4)
C15 C16 C17 127.1(4)
C22 C17 C18 118.2(4)
C22 C17 C16 125.9(4)
C18 C17 C16 115.9(4)
C19 C18 C17 118.9(4)
C19 C18 Ir1 127.2(3)
C17 C18 Ir1 113.9(3)
C20 C19 C18 119.2(4)
C20 C19 H19 120.4
C18 C19 H19 120.4
F4 C20 C19 118.7(4)
F4 C20 C21 117.7(4)
C19 C20 C21 123.6(4)
C22 C21 C20 116.5(4)
C22 C21 H21 121.8
C20 C21 H21 121.8
F3 C22 C21 116.6(4)
F3 C22 C17 119.7(4)
C21 C22 C17 123.7(4)
N3 C23 C24 122.6(5)
N3 C23 H23 118.7
C24 C23 H23 118.7
C23 C24 C25 119.1(5)
C23 C24 H24 120.5
C25 C24 H24 120.5
C26 C25 C24 119.4(5)
C26 C25 H25 120.3
C24 C25 H25 120.3
C25 C26 C27 118.9(5)
C25 C26 H26 120.5
C27 C26 H26 120.5
N3 C27 N4 114.5(4)
N3 C27 C26 121.9(5)
N4 C27 C26 123.6(4)
O1 C28 N4 122.5(5)
O1 C28 C29 133.6(5)
N4 C28 C29 104.0(4)
C30 C29 C28 107.7(4)
C30 C29 C32 123.7(5)
C28 C29 C32 128.4(4)
N5 C30 C29 110.8(4)
N5 C30 C31 121.0(4)
C29 C30 C31 128.2(4)
C30 C31 H31A 109.5
C30 C31 H31B 109.5
H31A C31 H31B 109.5
C30 C31 H31C 109.5
H31A C31 H31C 109.5
H31B C31 H31C 109.5
O2 C32 C29 125.5(5)
O2 C32 C33 116.9(5)
C29 C32 C33 117.6(5)
F5 C33 F7 107.2(4)
F5 C33 F6 107.9(5)
F7 C33 F6 106.2(4)
F5 C33 C32 112.5(4)
F7 C33 C32 109.9(5)
F6 C33 C32 112.8(4)
N6 C34 C35 122.6(4)
N6 C34 H34 118.7
C35 C34 H34 118.7
C36 C35 C34 118.9(5)
C36 C35 H35 120.6
C34 C35 H35 120.6
C35 C36 C37 119.1(5)
C35 C36 H36 120.5
C37 C36 H36 120.5
C36 C37 C38 120.9(5)
C36 C37 H37 119.6
C38 C37 H37 119.6
N6 C38 C37 119.1(4)
N6 C38 C39 113.2(4)
C37 C38 C39 127.7(4)
C44 C39 C40 118.8(4)
C44 C39 C38 126.0(4)
C40 C39 C38 115.2(4)
C39 C40 C41 117.9(4)
C39 C40 Ir2 114.6(3)
C41 C40 Ir2 127.5(3)
C42 C41 C40 119.2(4)
C42 C41 H41 120.4
C40 C41 H41 120.4
F9 C42 C43 117.5(4)
F9 C42 C41 118.3(4)
C43 C42 C41 124.2(4)
C42 C43 C44 116.0(4)
C42 C43 H43 122.0
C44 C43 H43 122.0
F8 C44 C43 116.3(4)
F8 C44 C39 119.9(4)
C43 C44 C39 123.8(4)
N7 C45 C46 122.2(6)
N7 C45 H45 118.9
C46 C45 H45 118.9
C47 C46 C45 118.4(6)
C47 C46 H46 120.8
C45 C46 H46 120.8
C48 C47 C46 120.4(5)
C48 C47 H47 119.8
C46 C47 H47 119.8
C47 C48 C49 119.8(6)
C47 C48 H48 120.1
C49 C48 H48 120.1
N7 C49 C48 118.9(5)
N7 C49 C50 113.8(4)
C48 C49 C50 127.3(5)
C55 C50 C51 118.7(5)
C55 C50 C49 126.1(5)
C51 C50 C49 115.1(4)
C52 C51 C50 118.3(4)
C52 C51 Ir2 126.7(3)
C50 C51 Ir2 115.1(3)
C53 C52 C51 119.9(5)
C53 C52 H52 120.0
C51 C52 H52 120.0
F11 C53 C54 117.2(4)
F11 C53 C52 119.2(5)
C54 C53 C52 123.6(5)
C53 C54 C55 116.3(5)
C53 C54 H54 121.8
C55 C54 H54 121.8
F10 C55 C54 116.9(5)
F10 C55 C50 119.9(5)
C54 C55 C50 123.1(5)
N8 C56 C57 122.1(4)
N8 C56 H56 118.9
C57 C56 H56 118.9
C56 C57 C58 118.9(4)
C56 C57 H57 120.6
C58 C57 H57 120.6
C59 C58 C57 119.6(4)
C59 C58 H58 120.2
C57 C58 H58 120.2
C58 C59 C60 118.6(4)
C58 C59 H59 120.7
C60 C59 H59 120.7
N8 C60 N9 114.9(3)
N8 C60 C59 122.2(4)
N9 C60 C59 122.9(4)
O3 C61 N9 122.5(4)
O3 C61 C62 134.1(4)
N9 C61 C62 103.4(3)
C63 C62 C65 123.3(4)
C63 C62 C61 107.0(4)
C65 C62 C61 129.6(4)
N10 C63 C62 111.8(4)
N10 C63 C64 121.3(4)
C62 C63 C64 126.9(4)
C63 C64 H64A 109.5
C63 C64 H64B 109.5
H64A C64 H64B 109.5
C63 C64 H64C 109.5
H64A C64 H64C 109.5
H64B C64 H64C 109.5
O4 C65 C62 125.4(4)
O4 C65 C66 115.8(4)
C62 C65 C66 118.7(4)
F14 C66 F12 107.4(4)
F14 C66 F13 107.2(4)
F12 C66 F13 107.7(4)
F14 C66 C65 110.1(4)
F12 C66 C65 112.2(4)
F13 C66 C65 112.0(4)
C67 O5 H5A 109.5
O5 C67 C68 108.5(7)
O5 C67 H67A 110.0
C68 C67 H67A 110.0
O5 C67 H67B 110.0
C68 C67 H67B 110.0
H67A C67 H67B 108.4
C67 C68 H68A 109.5
C67 C68 H68B 109.5
H68A C68 H68B 109.5
C67 C68 H68C 109.5
H68A C68 H68C 109.5
H68B C68 H68C 109.5
C69 O6 H6A 109.5
O6 C69 C70 113.3(8)
O6 C69 H69A 108.9
C70 C69 H69A 108.9
O6 C69 H69B 108.9
C70 C69 H69B 108.9
H69A C69 H69B 107.7
C69 C70 H70A 109.5
C69 C70 H70B 109.5
H70A C70 H70B 109.5
C69 C70 H70C 109.5
H70A C70 H70C 109.5
H70B C70 H70C 109.5
C71 O7 H7A 109.5
O7 C71 C72 114.7(9)
O7 C71 H71A 108.6
C72 C71 H71A 108.6
O7 C71 H71B 108.6
C72 C71 H71B 108.6
H71A C71 H71B 107.6
C71 C72 H72A 109.5
C71 C72 H72B 109.5
H72A C72 H72B 109.5
C71 C72 H72C 109.5
H72A C72 H72C 109.5
H72B C72 H72C 109.5
C73 C74 H74A 109.5
C73 C74 H74B 109.5
H74A C74 H74B 109.5
C73 C74 H74C 109.5
H74A C74 H74C 109.5
H74B C74 H74C 109.5
O8 C73 C74 110.2(9)
O8 C73 H73A 109.6
C74 C73 H73A 109.6
O8 C73 H73B 109.6
C74 C73 H73B 109.6
H73A C73 H73B 108.1
C73 O8 H8A 109.5
C67' O5' H5'A 109.5
O5' C67' C68' 108.8(10)
O5' C67' H67C 109.9
C68' C67' H67C 109.9
O5' C67' H67D 109.9
C68' C67' H67D 109.9
H67C C67' H67D 108.3
C67' C68' H68D 109.5
C67' C68' H68E 109.5
H68D C68' H68E 109.5
C67' C68' H68F 109.5
H68D C68' H68F 109.5
H68E C68' H68F 109.5
C69' O6' H6'A 109.5
O6' C69' C70' 111.2(10)
O6' C69' H69C 109.4
C70' C69' H69C 109.4
O6' C69' H69D 109.4
C70' C69' H69D 109.4
H69C C69' H69D 108.0
C69' C70' H70D 109.5
C69' C70' H70E 109.5
H70D C70' H70E 109.5
C69' C70' H70F 109.5
H70D C70' H70F 109.5
H70E C70' H70F 109.5
C71' O7' H7'A 109.5
O7' C71' C72' 108.2(10)
O7' C71' H71C 110.1
C72' C71' H71C 110.1
O7' C71' H71D 110.1
C72' C71' H71D 110.1
H71C C71' H71D 108.4
C71' C72' H72D 109.5
C71' C72' H72E 109.5
H72D C72' H72E 109.5
C71' C72' H72F 109.5
H72D C72' H72F 109.5
H72E C72' H72F 109.5
C73' O8' H8'A 109.5
O8' C73' C74' 110.3(9)
O8' C73' H73C 109.6
C74' C73' H73C 109.6
O8' C73' H73D 109.6
C74' C73' H73D 109.6
H73C C73' H73D 108.1
C73' C74' H74D 109.5
C73' C74' H74E 109.5
H74D C74' H74E 109.5
C73' C74' H74F 109.5
H74D C74' H74F 109.5
H74E C74' H74F 109.5

loop_
_geom_bond_atom_site_label_1
_geom_bond_atom_site_label_2
_geom_bond_distance
Ir1 C7 2.003(4)
Ir1 C18 2.017(4)
Ir1 N2 2.045(3)
Ir1 N1 2.048(3)
Ir1 N5 2.126(4)
Ir1 N3 2.149(4)
Ir2 C51 2.007(4)
Ir2 C40 2.008(4)
Ir2 N6 2.044(3)
Ir2 N7 2.057(4)
Ir2 N10 2.143(4)
Ir2 N8 2.155(3)
F1 C11 1.364(5)
F2 C9 1.361(5)
F3 C22 1.362(5)
F4 C20 1.362(5)
F5 C33 1.337(7)
F6 C33 1.347(6)
F7 C33 1.347(6)
F8 C44 1.370(5)
F9 C42 1.366(5)
F10 C55 1.365(6)
F11 C53 1.363(6)
F12 C66 1.339(6)
F13 C66 1.340(6)
F14 C66 1.336(5)
O1 C28 1.245(6)
O2 C32 1.214(7)
O3 C61 1.232(5)
O4 C65 1.229(5)
N1 C1 1.352(6)
N1 C5 1.365(5)
N2 C12 1.351(5)
N2 C16 1.371(5)
N3 C27 1.348(6)
N3 C23 1.361(6)
N4 C27 1.395(6)
N4 C28 1.409(6)
N4 N5 1.410(5)
N5 C30 1.329(6)
N6 C34 1.346(5)
N6 C38 1.374(5)
N7 C45 1.338(6)
N7 C49 1.374(6)
N8 C60 1.349(5)
N8 C56 1.360(5)
N9 C60 1.395(5)
N9 N10 1.410(4)
N9 C61 1.426(5)
N10 C63 1.323(5)
C1 C2 1.383(6)
C1 H1 0.9500
C2 C3 1.374(7)
C2 H2 0.9500
C3 C4 1.395(7)
C3 H3 0.9500
C4 C5 1.407(6)
C4 H4 0.9500
C5 C6 1.471(6)
C6 C11 1.398(6)
C6 C7 1.423(6)
C7 C8 1.403(6)
C8 C9 1.385(6)
C8 H8 0.9500
C9 C10 1.384(7)
C10 C11 1.370(7)
C10 H10 0.9500
C12 C13 1.378(6)
C12 H12 0.9500
C13 C14 1.387(7)
C13 H13 0.9500
C14 C15 1.391(6)
C14 H14 0.9500
C15 C16 1.399(6)
C15 H15 0.9500
C16 C17 1.470(6)
C17 C22 1.400(6)
C17 C18 1.420(6)
C18 C19 1.408(6)
C19 C20 1.380(6)
C19 H19 0.9500
C20 C21 1.384(7)
C21 C22 1.372(6)
C21 H21 0.9500
C23 C24 1.374(7)
C23 H23 0.9500
C24 C25 1.383(8)
C24 H24 0.9500
C25 C26 1.379(8)
C25 H25 0.9500
C26 C27 1.400(6)
C26 H26 0.9500
C28 C29 1.421(7)
C29 C30 1.420(6)
C29 C32 1.447(7)
C30 C31 1.486(7)
C31 H31A 0.9800
C31 H31B 0.9800
C31 H31C 0.9800
C32 C33 1.546(7)
C34 C35 1.382(7)
C34 H34 0.9500
C35 C36 1.377(8)
C35 H35 0.9500
C36 C37 1.383(7)
C36 H36 0.9500
C37 C38 1.395(6)
C37 H37 0.9500
C38 C39 1.460(6)
C39 C44 1.398(6)
C39 C40 1.421(6)
C40 C41 1.421(6)
C41 C42 1.383(6)
C41 H41 0.9500
C42 C43 1.377(7)
C43 C44 1.377(7)
C43 H43 0.9500
C45 C46 1.384(8)
C45 H45 0.9500
C46 C47 1.380(10)
C46 H46 0.9500
C47 C48 1.370(9)
C47 H47 0.9500
C48 C49 1.409(7)
C48 H48 0.9500
C49 C50 1.461(7)
C50 C55 1.395(7)
C50 C51 1.415(6)
C51 C52 1.398(6)
C52 C53 1.374(6)
C52 H52 0.9500
C53 C54 1.371(8)
C54 C55 1.382(8)
C54 H54 0.9500
C56 C57 1.385(6)
C56 H56 0.9500
C57 C58 1.393(6)
C57 H57 0.9500
C58 C59 1.379(6)
C58 H58 0.9500
C59 C60 1.400(5)
C59 H59 0.9500
C61 C62 1.437(6)
C62 C63 1.429(6)
C62 C65 1.434(6)
C63 C64 1.492(6)
C64 H64A 0.9800
C64 H64B 0.9800
C64 H64C 0.9800
C65 C66 1.555(6)
O5 C67 1.458(9)
O5 H5A 0.8400
C67 C68 1.536(9)
C67 H67A 0.9900
C67 H67B 0.9900
C68 H68A 0.9800
C68 H68B 0.9800
C68 H68C 0.9800
O6 C69 1.419(8)
O6 H6A 0.8400
C69 C70 1.521(9)
C69 H69A 0.9900
C69 H69B 0.9900
C70 H70A 0.9800
C70 H70B 0.9800
C70 H70C 0.9800
O7 C71 1.432(9)
O7 H7A 0.8400
C71 C72 1.491(9)
C71 H71A 0.9900
C71 H71B 0.9900
C72 H72A 0.9800
C72 H72B 0.9800
C72 H72C 0.9800
C74 C73 1.533(10)
C74 H74A 0.9800
C74 H74B 0.9800
C74 H74C 0.9800
C73 O8 1.435(10)
C73 H73A 0.9900
C73 H73B 0.9900
O8 H8A 0.8400
O5' C67' 1.459(10)
O5' H5'A 0.8400
C67' C68' 1.550(10)
C67' H67C 0.9900
C67' H67D 0.9900
C68' H68D 0.9800
C68' H68E 0.9800
C68' H68F 0.9800
O6' C69' 1.441(10)
O6' H6'A 0.8400
C69' C70' 1.525(10)
C69' H69C 0.9900
C69' H69D 0.9900
C70' H70D 0.9800
C70' H70E 0.9800
C70' H70F 0.9800
O7' C71' 1.457(10)
O7' H7'A 0.8400
C71' C72' 1.545(10)
C71' H71C 0.9900
C71' H71D 0.9900
C72' H72D 0.9800
C72' H72E 0.9800
C72' H72F 0.9800
O8' C73' 1.432(9)
O8' H8'A 0.8400
C73' C74' 1.533(9)
C73' H73C 0.9900
C73' H73D 0.9900
C74' H74D 0.9800
C74' H74E 0.9800
C74' H74F 0.9800

loop_
_geom_torsion_atom_site_label_1
_geom_torsion_atom_site_label_2
_geom_torsion_atom_site_label_3
_geom_torsion_atom_site_label_4
_geom_torsion
C7 Ir1 N1 C1 175.1(4)
C18 Ir1 N1 C1 89.0(4)
N2 Ir1 N1 C1 121.7(15)
N5 Ir1 N1 C1 -12.9(4)
N3 Ir1 N1 C1 -89.5(4)
C7 Ir1 N1 C5 -3.6(3)
C18 Ir1 N1 C5 -89.7(3)
N2 Ir1 N1 C5 -57.0(17)
N5 Ir1 N1 C5 168.4(3)
N3 Ir1 N1 C5 91.8(3)
C7 Ir1 N2 C12 98.4(3)
C18 Ir1 N2 C12 -175.7(3)
N1 Ir1 N2 C12 151.2(14)
N5 Ir1 N2 C12 -74.0(3)
N3 Ir1 N2 C12 2.6(3)
C7 Ir1 N2 C16 -83.5(3)
C18 Ir1 N2 C16 2.4(3)
N1 Ir1 N2 C16 -30.6(17)
N5 Ir1 N2 C16 104.2(3)
N3 Ir1 N2 C16 -179.3(3)
C7 Ir1 N3 C27 169.3(3)
C18 Ir1 N3 C27 -70(2)
N2 Ir1 N3 C27 -93.7(3)
N1 Ir1 N3 C27 89.0(3)
N5 Ir1 N3 C27 -5.5(3)
C7 Ir1 N3 C23 -10.1(4)
C18 Ir1 N3 C23 110(2)
N2 Ir1 N3 C23 87.0(4)
N1 Ir1 N3 C23 -90.4(4)
N5 Ir1 N3 C23 175.1(4)
C27 N4 N5 C30 -178.7(4)
C28 N4 N5 C30 -0.8(5)
C27 N4 N5 Ir1 -12.4(5)
C28 N4 N5 Ir1 165.5(3)
C7 Ir1 N5 C30 135.9(9)
C18 Ir1 N5 C30 -15.4(5)
N2 Ir1 N5 C30 -95.8(5)
N1 Ir1 N5 C30 80.6(5)
N3 Ir1 N5 C30 168.5(5)
C7 Ir1 N5 N4 -23.5(10)
C18 Ir1 N5 N4 -174.9(3)
N2 Ir1 N5 N4 104.8(3)
N1 Ir1 N5 N4 -78.9(3)
N3 Ir1 N5 N4 9.0(3)
C51 Ir2 N6 C34 89.0(3)
C40 Ir2 N6 C34 175.4(4)
N7 Ir2 N6 C34 125.9(11)
N10 Ir2 N6 C34 -84.5(3)
N8 Ir2 N6 C34 -8.8(3)
C51 Ir2 N6 C38 -88.0(3)
C40 Ir2 N6 C38 -1.6(3)
N7 Ir2 N6 C38 -51.1(13)
N10 Ir2 N6 C38 98.5(3)
N8 Ir2 N6 C38 174.2(3)
C51 Ir2 N7 C45 179.0(4)
C40 Ir2 N7 C45 92.8(4)
N6 Ir2 N7 C45 141.6(11)
N10 Ir2 N7 C45 -7.8(4)
N8 Ir2 N7 C45 -83.4(4)
C51 Ir2 N7 C49 1.1(3)
C40 Ir2 N7 C49 -85.1(3)
N6 Ir2 N7 C49 -36.3(13)
N10 Ir2 N7 C49 174.3(3)
N8 Ir2 N7 C49 98.7(3)
C51 Ir2 N8 C60 179.3(3)
C40 Ir2 N8 C60 -36.0(17)
N6 Ir2 N8 C60 -85.7(3)
N7 Ir2 N8 C60 99.4(3)
N10 Ir2 N8 C60 2.3(3)
C51 Ir2 N8 C56 0.5(4)
C40 Ir2 N8 C56 145.2(15)
N6 Ir2 N8 C56 95.5(4)
N7 Ir2 N8 C56 -79.4(4)
N10 Ir2 N8 C56 -176.5(4)
C60 N9 N10 C63 -174.3(4)
C61 N9 N10 C63 -0.3(5)
C60 N9 N10 Ir2 4.4(4)
C61 N9 N10 Ir2 178.5(3)
C51 Ir2 N10 C63 151.1(11)
C40 Ir2 N10 C63 -8.7(5)
N6 Ir2 N10 C63 -88.7(5)
N7 Ir2 N10 C63 87.7(5)
N8 Ir2 N10 C63 174.6(5)
C51 Ir2 N10 N9 -27.0(14)
C40 Ir2 N10 N9 173.2(3)
N6 Ir2 N10 N9 93.3(3)
N7 Ir2 N10 N9 -90.4(3)
N8 Ir2 N10 N9 -3.4(3)
C5 N1 C1 C2 0.6(7)
Ir1 N1 C1 C2 -178.1(4)
N1 C1 C2 C3 -1.0(8)
C1 C2 C3 C4 0.8(8)
C2 C3 C4 C5 -0.2(8)
C1 N1 C5 C4 0.0(6)
Ir1 N1 C5 C4 178.8(3)
C1 N1 C5 C6 -177.6(4)
Ir1 N1 C5 C6 1.2(5)
C3 C4 C5 N1 -0.2(7)
C3 C4 C5 C6 177.1(4)
N1 C5 C6 C11 -178.2(4)
C4 C5 C6 C11 4.3(7)
N1 C5 C6 C7 3.3(5)
C4 C5 C6 C7 -174.1(4)
C11 C6 C7 C8 -3.2(6)
C5 C6 C7 C8 175.4(4)
C11 C6 C7 Ir1 175.1(3)
C5 C6 C7 Ir1 -6.3(5)
C18 Ir1 C7 C8 -80.9(4)
N2 Ir1 C7 C8 -0.7(4)
N1 Ir1 C7 C8 -176.5(4)
N5 Ir1 C7 C8 127.1(8)
N3 Ir1 C7 C8 95.4(4)
C18 Ir1 C7 C6 100.9(3)
N2 Ir1 C7 C6 -178.8(3)
N1 Ir1 C7 C6 5.3(3)
N5 Ir1 C7 C6 -51.0(11)
N3 Ir1 C7 C6 -82.7(3)
C6 C7 C8 C9 1.6(6)
Ir1 C7 C8 C9 -176.4(3)
C7 C8 C9 F2 -178.3(4)
C7 C8 C9 C10 0.6(7)
F2 C9 C10 C11 177.7(4)
C8 C9 C10 C11 -1.2(7)
C9 C10 C11 F1 -179.0(4)
C9 C10 C11 C6 -0.4(7)
C7 C6 C11 F1 -178.8(4)
C5 C6 C11 F1 2.9(7)
C7 C6 C11 C10 2.7(7)
C5 C6 C11 C10 -175.7(4)
C16 N2 C12 C13 2.3(6)
Ir1 N2 C12 C13 -179.6(3)
N2 C12 C13 C14 -0.1(7)
C12 C13 C14 C15 -1.4(7)
C13 C14 C15 C16 0.7(7)
C12 N2 C16 C15 -3.0(6)
Ir1 N2 C16 C15 178.8(3)
C12 N2 C16 C17 176.1(3)
Ir1 N2 C16 C17 -2.1(4)
C14 C15 C16 N2 1.5(6)
C14 C15 C16 C17 -177.4(4)
N2 C16 C17 C22 -176.5(4)
C15 C16 C17 C22 2.4(7)
N2 C16 C17 C18 0.3(5)
C15 C16 C17 C18 179.2(4)
C22 C17 C18 C19 -0.8(6)
C16 C17 C18 C19 -177.9(4)
C22 C17 C18 Ir1 178.7(3)
C16 C17 C18 Ir1 1.7(4)
C7 Ir1 C18 C19 -85.5(4)
N2 Ir1 C18 C19 177.4(4)
N1 Ir1 C18 C19 -5.4(4)
N5 Ir1 C18 C19 89.9(4)
N3 Ir1 C18 C19 153.9(19)
C7 Ir1 C18 C17 95.0(3)
N2 Ir1 C18 C17 -2.1(3)
N1 Ir1 C18 C17 175.1(3)
N5 Ir1 C18 C17 -89.6(3)
N3 Ir1 C18 C17 -26(2)
C17 C18 C19 C20 1.4(6)
Ir1 C18 C19 C20 -178.1(3)
C18 C19 C20 F4 178.0(4)
C18 C19 C20 C21 -1.4(7)
F4 C20 C21 C22 -178.7(4)
C19 C20 C21 C22 0.8(7)
C20 C21 C22 F3 179.7(4)
C20 C21 C22 C17 -0.2(7)
C18 C17 C22 F3 -179.7(3)
C16 C17 C22 F3 -2.9(6)
C18 C17 C22 C21 0.3(6)
C16 C17 C22 C21 177.0(4)
C27 N3 C23 C24 0.0(7)
Ir1 N3 C23 C24 179.3(4)
N3 C23 C24 C25 0.2(8)
C23 C24 C25 C26 -0.5(8)
C24 C25 C26 C27 0.7(7)
C23 N3 C27 N4 -179.9(4)
Ir1 N3 C27 N4 0.7(5)
C23 N3 C27 C26 0.1(6)
Ir1 N3 C27 C26 -179.3(3)
C28 N4 C27 N3 -169.5(4)
N5 N4 C27 N3 8.0(6)
C28 N4 C27 C26 10.5(7)
N5 N4 C27 C26 -172.1(4)
C25 C26 C27 N3 -0.5(7)
C25 C26 C27 N4 179.6(4)
C27 N4 C28 O1 -0.9(8)
N5 N4 C28 O1 -178.5(4)
C27 N4 C28 C29 178.1(4)
N5 N4 C28 C29 0.5(5)
O1 C28 C29 C30 178.9(5)
N4 C28 C29 C30 0.1(5)
O1 C28 C29 C32 3.7(9)
N4 C28 C29 C32 -175.1(5)
N4 N5 C30 C29 0.9(5)
Ir1 N5 C30 C29 -159.3(3)
N4 N5 C30 C31 179.1(4)
Ir1 N5 C30 C31 19.0(7)
C28 C29 C30 N5 -0.6(5)
C32 C29 C30 N5 174.9(4)
C28 C29 C30 C31 -178.7(5)
C32 C29 C30 C31 -3.2(8)
C30 C29 C32 O2 7.8(8)
C28 C29 C32 O2 -177.8(5)
C30 C29 C32 C33 -171.7(4)
C28 C29 C32 C33 2.8(8)
O2 C32 C33 F5 114.1(6)
C29 C32 C33 F5 -66.5(6)
O2 C32 C33 F7 -5.3(7)
C29 C32 C33 F7 174.2(4)
O2 C32 C33 F6 -123.6(6)
C29 C32 C33 F6 55.9(6)
C38 N6 C34 C35 -0.2(6)
Ir2 N6 C34 C35 -177.1(4)
N6 C34 C35 C36 0.7(8)
C34 C35 C36 C37 -0.9(8)
C35 C36 C37 C38 0.7(9)
C34 N6 C38 C37 0.0(6)
Ir2 N6 C38 C37 177.1(3)
C34 N6 C38 C39 -178.7(4)
Ir2 N6 C38 C39 -1.6(5)
C36 C37 C38 N6 -0.2(7)
C36 C37 C38 C39 178.2(5)
N6 C38 C39 C44 -175.4(4)
C37 C38 C39 C44 6.1(8)
N6 C38 C39 C40 5.4(5)
C37 C38 C39 C40 -173.1(5)
C44 C39 C40 C41 -3.2(6)
C38 C39 C40 C41 176.0(4)
C44 C39 C40 Ir2 173.9(3)
C38 C39 C40 Ir2 -6.8(5)
C51 Ir2 C40 C39 99.3(3)
N6 Ir2 C40 C39 4.6(3)
N7 Ir2 C40 C39 179.1(3)
N10 Ir2 C40 C39 -83.3(3)
N8 Ir2 C40 C39 -45.7(17)
C51 Ir2 C40 C41 -83.9(4)
N6 Ir2 C40 C41 -178.6(4)
N7 Ir2 C40 C41 -4.0(4)
N10 Ir2 C40 C41 93.5(4)
N8 Ir2 C40 C41 131.1(15)
C39 C40 C41 C42 2.5(6)
Ir2 C40 C41 C42 -174.2(3)
C40 C41 C42 F9 179.9(4)
C40 C41 C42 C43 0.7(7)
F9 C42 C43 C44 177.7(4)
C41 C42 C43 C44 -3.2(7)
C42 C43 C44 F8 -178.9(4)
C42 C43 C44 C39 2.3(7)
C40 C39 C44 F8 -177.9(4)
C38 C39 C44 F8 2.9(7)
C40 C39 C44 C43 0.8(7)
C38 C39 C44 C43 -178.4(4)
C49 N7 C45 C46 -1.7(7)
Ir2 N7 C45 C46 -179.5(4)
N7 C45 C46 C47 -0.2(8)
C45 C46 C47 C48 1.2(8)
C46 C47 C48 C49 -0.3(8)
C45 N7 C49 C48 2.6(6)
Ir2 N7 C49 C48 -179.5(3)
C45 N7 C49 C50 -178.1(4)
Ir2 N7 C49 C50 -0.1(5)
C47 C48 C49 N7 -1.6(7)
C47 C48 C49 C50 179.2(5)
N7 C49 C50 C55 177.6(4)
C48 C49 C50 C55 -3.1(8)
N7 C49 C50 C51 -1.5(6)
C48 C49 C50 C51 177.8(4)
C55 C50 C51 C52 2.0(6)
C49 C50 C51 C52 -178.9(4)
C55 C50 C51 Ir2 -176.7(3)
C49 C50 C51 Ir2 2.4(5)
C40 Ir2 C51 C52 -84.7(4)
N6 Ir2 C51 C52 -4.8(4)
N7 Ir2 C51 C52 179.5(4)
N10 Ir2 C51 C52 115.1(12)
N8 Ir2 C51 C52 92.1(4)
C40 Ir2 C51 C50 93.9(3)
N6 Ir2 C51 C50 173.8(3)
N7 Ir2 C51 C50 -1.9(3)
N10 Ir2 C51 C50 -66.3(13)
N8 Ir2 C51 C50 -89.3(3)
C50 C51 C52 C53 -1.4(6)
Ir2 C51 C52 C53 177.1(4)
C51 C52 C53 F11 -177.9(4)
C51 C52 C53 C54 0.0(8)
F11 C53 C54 C55 178.8(4)
C52 C53 C54 C55 0.8(8)
C53 C54 C55 F10 -178.7(4)
C53 C54 C55 C50 -0.2(8)
C51 C50 C55 F10 177.2(4)
C49 C50 C55 F10 -1.8(7)
C51 C50 C55 C54 -1.2(7)
C49 C50 C55 C54 179.7(5)
C60 N8 C56 C57 -0.1(7)
Ir2 N8 C56 C57 178.7(4)
N8 C56 C57 C58 0.8(7)
C56 C57 C58 C59 -0.4(7)
C57 C58 C59 C60 -0.6(7)
C56 N8 C60 N9 178.2(4)
Ir2 N8 C60 N9 -0.7(5)
C56 N8 C60 C59 -0.9(6)
Ir2 N8 C60 C59 -179.8(3)
N10 N9 C60 N8 -2.5(5)
C61 N9 C60 N8 -175.3(4)
N10 N9 C60 C59 176.6(4)
C61 N9 C60 C59 3.8(7)
C58 C59 C60 N8 1.3(7)
C58 C59 C60 N9 -177.8(4)
C60 N9 C61 O3 -6.6(7)
N10 N9 C61 O3 -179.8(4)
C60 N9 C61 C62 172.9(4)
N10 N9 C61 C62 -0.3(4)
O3 C61 C62 C63 -179.9(5)
N9 C61 C62 C63 0.8(5)
O3 C61 C62 C65 2.7(8)
N9 C61 C62 C65 -176.6(4)
N9 N10 C63 C62 0.8(5)
Ir2 N10 C63 C62 -177.4(3)
N9 N10 C63 C64 179.9(4)
Ir2 N10 C63 C64 1.7(8)
C65 C62 C63 N10 176.6(4)
C61 C62 C63 N10 -1.0(5)
C65 C62 C63 C64 -2.5(8)
C61 C62 C63 C64 179.9(5)
C63 C62 C65 O4 3.3(8)
C61 C62 C65 O4 -179.7(5)
C63 C62 C65 C66 -173.2(4)
C61 C62 C65 C66 3.8(7)
O4 C65 C66 F14 0.3(6)
C62 C65 C66 F14 177.2(4)
O4 C65 C66 F12 119.9(5)
C62 C65 C66 F12 -63.3(6)
O4 C65 C66 F13 -118.9(5)
C62 C65 C66 F13 58.0(6)
